data_7042597
loop_
_publ_author_name
'Stobbe, Brian C.'
'Powell, Douglas R.'
'Thomson, Robert K.'

_publ_section_title
;
 Schiff base thorium(iv) and uranium(iv) chloro complexes: synthesis,
 substitution and oxidation chemistry.
;
_journal_issue 15
_journal_name_full 'Dalton transactions (Cambridge, England : 2003)'
_journal_page_first 4888
_journal_page_last 4892
_journal_paper_doi 10.1039/c7dt00580f
_journal_volume 46
_journal_year 2017
_chemical_formula_moiety 'C34 H38 Cl2 N4 O4 Th, C5 H5 N'
_chemical_formula_sum 'C39 H43 Cl2 N5 O4 Th'
_chemical_formula_weight 948.72
_space_group_crystal_system monoclinic
_space_group_IT_number 14
_space_group_name_Hall '-P 2ybc'
_space_group_name_H-M_alt 'P 1 21/c 1'
_symmetry_space_group_name_Hall '-P 2ybc'
_symmetry_space_group_name_H-M 'P 1 21/c 1'
_atom_sites_solution_hydrogens geom
_audit_creation_method SHELXL-2014/7
_audit_update_record
;
2017-02-16 deposited with the CCDC.
2017-03-23 downloaded from the CCDC.
;
_cell_angle_alpha 90
_cell_angle_beta 92.515(14)
_cell_angle_gamma 90
_cell_formula_units_Z 4
_cell_length_a 16.806(13)
_cell_length_b 14.283(11)
_cell_length_c 15.268(12)
_cell_measurement_reflns_used 2106
_cell_measurement_temperature 100(2)
_cell_measurement_theta_max 26.09
_cell_measurement_theta_min 2.27
_cell_volume 3661(5)
_computing_cell_refinement 'SAINT (Bruker, 2007)'
_computing_data_collection 'APEX2 (Bruker, 2007)'
_computing_data_reduction 'SAINT (Bruker, 2007)'
_computing_molecular_graphics 'Mercury (CCDC, 2016)'
_computing_publication_material 'SHELXL-2014/7 (Sheldrick, 2015b)'
_computing_structure_refinement 'SHELXL-2014/7 (Sheldrick, 2014)'
_computing_structure_solution 'SHELXT (Sheldrick, 2015a)'
_diffrn_ambient_temperature 100(2)
_diffrn_measured_fraction_theta_full 0.963
_diffrn_measured_fraction_theta_max 0.963
_diffrn_measurement_device_type 'Bruker APEX CCD'
_diffrn_measurement_method '\f and \w scans'
_diffrn_radiation_type MoK\a
_diffrn_radiation_wavelength 0.71073
_diffrn_reflns_av_R_equivalents 0.2301
_diffrn_reflns_av_unetI/netI 0.1787
_diffrn_reflns_Laue_measured_fraction_full 0.963
_diffrn_reflns_Laue_measured_fraction_max 0.963
_diffrn_reflns_limit_h_max 20
_diffrn_reflns_limit_h_min 0
_diffrn_reflns_limit_k_max 17
_diffrn_reflns_limit_k_min 0
_diffrn_reflns_limit_l_max 18
_diffrn_reflns_limit_l_min -18
_diffrn_reflns_number 85853
_diffrn_reflns_point_group_measured_fraction_full 0.963
_diffrn_reflns_point_group_measured_fraction_max 0.963
_diffrn_reflns_theta_full 22.464
_diffrn_reflns_theta_max 22.464
_diffrn_reflns_theta_min 2.268
_exptl_absorpt_coefficient_mu 4.267
_exptl_absorpt_correction_T_max 0.726
_exptl_absorpt_correction_T_min 0.675
_exptl_absorpt_correction_type multi-scan
_exptl_absorpt_process_details 'SADABS (Sheldrick, 2015c)'
_exptl_crystal_colour yellow
_exptl_crystal_density_diffrn 1.721
_exptl_crystal_description block
_exptl_crystal_F_000 1872
_exptl_crystal_size_max 0.100
_exptl_crystal_size_mid 0.080
_exptl_crystal_size_min 0.080
_refine_diff_density_max 2.233
_refine_diff_density_min -1.716
_refine_diff_density_rms 0.267
_refine_ls_extinction_method none
_refine_ls_goodness_of_fit_ref 1.071
_refine_ls_hydrogen_treatment constr
_refine_ls_matrix_type full
_refine_ls_number_parameters 462
_refine_ls_number_reflns 4595
_refine_ls_number_restraints 493
_refine_ls_restrained_S_all 1.016
_refine_ls_R_factor_all 0.1747
_refine_ls_R_factor_gt 0.1052
_refine_ls_shift/su_max 0.004
_refine_ls_shift/su_mean 0.000
_refine_ls_structure_factor_coef Fsqd
_refine_ls_weighting_details 'w=1/[\s^2^(Fo^2^)+(0.0200P)^2^+240.0000P] where P=(Fo^2^+2Fc^2^)/3'
_refine_ls_weighting_scheme calc
_refine_ls_wR_factor_gt 0.1978
_refine_ls_wR_factor_ref 0.2203
_reflns_Friedel_coverage 0.000
_reflns_number_gt 2708
_reflns_number_total 4595
_reflns_threshold_expression 'I > 2\s(I)'
_cod_data_source_file c7dt00580f2.cif
_cod_data_source_block 16101
_cod_depositor_comments 'Adding full bibliography for 7042596--7042600.cif.'
_cod_database_code 7042597
_shelx_space_group_comment
; 
The symmetry employed for this shelxl refinement is uniquely defined 
by the following loop, which should always be used as a source of 
symmetry information in preference to the above space-group names. 
They are only intended as comments. 
;
_shelx_estimated_absorpt_t_min 0.675
_shelx_estimated_absorpt_t_max 0.726

loop_
_space_group_symop_operation_xyz
'x, y, z'
'-x, y+1/2, -z+1/2'
'-x, -y, -z'
'x, -y-1/2, z-1/2'

loop_
_atom_site_label
_atom_site_type_symbol
_atom_site_fract_x
_atom_site_fract_y
_atom_site_fract_z
_atom_site_U_iso_or_equiv
_atom_site_adp_type
_atom_site_occupancy
_atom_site_site_symmetry_order
_atom_site_calc_flag
_atom_site_refinement_flags_posn
_atom_site_refinement_flags_adp
Th1 Th 0.27157(6) 0.52696(7) 0.62358(7) 0.0251(3) Uani 1 1 d . U
Cl1 Cl 0.3384(4) 0.3634(5) 0.5640(5) 0.0315(17) Uani 1 1 d . U
Cl2 Cl 0.2310(4) 0.7113(5) 0.5977(5) 0.0366(18) Uani 1 1 d . U
O1 O 0.3706(10) 0.5708(12) 0.7143(11) 0.029(4) Uani 1 1 d . U
O2 O 0.1545(10) 0.4621(12) 0.5907(11) 0.031(3) Uani 1 1 d . U
O3 O 0.4250(11) 0.6100(14) 0.8753(11) 0.037(5) Uani 1 1 d . U
O4 O 0.0265(11) 0.3772(12) 0.6464(12) 0.036(4) Uani 1 1 d . U
N1 N 0.3892(13) 0.5826(15) 0.5295(14) 0.028(4) Uani 1 1 d . U
N2 N 0.2404(12) 0.5373(16) 0.4557(13) 0.030(4) Uani 1 1 d . U
N3 N 0.2648(13) 0.3996(14) 0.7526(14) 0.027(4) Uani 1 1 d . U
N4 N 0.1891(13) 0.5767(15) 0.7580(14) 0.029(4) Uani 1 1 d . U
C1 C 0.3991(17) 0.594(2) 1.0229(18) 0.047(8) Uani 1 1 d . U
H1A H 0.3590 0.6440 1.0247 0.070 Uiso 1 1 calc R U
H1B H 0.4239 0.5853 1.0816 0.070 Uiso 1 1 calc R U
H1C H 0.3735 0.5359 1.0031 0.070 Uiso 1 1 calc R U
C2 C 0.4598(16) 0.621(2) 0.9622(16) 0.036(7) Uani 1 1 d . U
H2A H 0.4766 0.6863 0.9724 0.043 Uiso 1 1 calc R U
H2B H 0.5071 0.5797 0.9704 0.043 Uiso 1 1 calc R U
C3 C 0.4750(16) 0.6329(19) 0.8056(17) 0.028(5) Uani 1 1 d . U
C4 C 0.4408(15) 0.6107(17) 0.7214(16) 0.022(5) Uani 1 1 d . U
C5 C 0.5501(15) 0.6731(19) 0.8192(18) 0.031(6) Uani 1 1 d . U
H5 H 0.5718 0.6844 0.8768 0.037 Uiso 1 1 calc R U
C6 C 0.5939(17) 0.697(2) 0.7429(18) 0.036(6) Uani 1 1 d . U
H6 H 0.6439 0.7282 0.7479 0.043 Uiso 1 1 calc R U
C7 C 0.5597(16) 0.6724(17) 0.6626(18) 0.027(5) Uani 1 1 d . U
H7 H 0.5890 0.6851 0.6121 0.032 Uiso 1 1 calc R U
C8 C 0.4865(16) 0.6309(19) 0.6499(17) 0.030(6) Uani 1 1 d . U
C9 C 0.4572(15) 0.6103(16) 0.5607(16) 0.020(5) Uani 1 1 d . U
H9 H 0.4957 0.6191 0.5177 0.024 Uiso 1 1 calc R U
C10 C 0.3813(15) 0.5651(19) 0.4379(16) 0.028(4) Uani 1 1 d . U
H10 H 0.3845 0.4958 0.4294 0.034 Uiso 1 1 calc R U
C11 C 0.4441(17) 0.610(2) 0.3800(18) 0.040(6) Uani 1 1 d . U
H11A H 0.4500 0.6769 0.3970 0.048 Uiso 1 1 calc R U
H11B H 0.4960 0.5793 0.3931 0.048 Uiso 1 1 calc R U
C12 C 0.4265(17) 0.606(2) 0.2843(18) 0.040(6) Uani 1 1 d . U
H12A H 0.4686 0.6393 0.2537 0.048 Uiso 1 1 calc R U
H12B H 0.4273 0.5394 0.2653 0.048 Uiso 1 1 calc R U
C13 C 0.3513(17) 0.645(2) 0.260(2) 0.048(7) Uani 1 1 d . U
H13A H 0.3433 0.6448 0.1950 0.058 Uiso 1 1 calc R U
H13B H 0.3493 0.7113 0.2797 0.058 Uiso 1 1 calc R U
C14 C 0.2866(17) 0.590(2) 0.3004(18) 0.045(6) Uani 1 1 d . U
H14A H 0.2884 0.5239 0.2804 0.054 Uiso 1 1 calc R U
H14B H 0.2338 0.6161 0.2828 0.054 Uiso 1 1 calc R U
C15 C 0.3009(16) 0.5948(19) 0.4077(17) 0.030(4) Uani 1 1 d . U
H15 H 0.2943 0.6616 0.4256 0.036 Uiso 1 1 calc R U
C16 C 0.1813(15) 0.4992(15) 0.4129(18) 0.027(5) Uani 1 1 d . U
H16 H 0.1807 0.5081 0.3512 0.032 Uiso 1 1 calc R U
C17 C 0.1174(16) 0.4465(17) 0.4429(18) 0.030(5) Uani 1 1 d . U
C18 C 0.1008(16) 0.4328(17) 0.5312(18) 0.028(5) Uani 1 1 d . U
C19 C 0.0579(15) 0.4141(18) 0.3776(18) 0.028(5) Uani 1 1 d . U
H19 H 0.0628 0.4269 0.3170 0.033 Uiso 1 1 calc R U
C20 C -0.0046(16) 0.3652(19) 0.4065(19) 0.032(5) Uani 1 1 d . U
H20 H -0.0417 0.3398 0.3641 0.039 Uiso 1 1 calc R U
C21 C -0.0176(15) 0.3502(19) 0.4933(18) 0.030(6) Uani 1 1 d . U
H21 H -0.0626 0.3148 0.5091 0.036 Uiso 1 1 calc R U
C22 C 0.0329(16) 0.3851(17) 0.5573(18) 0.027(5) Uani 1 1 d . U
C23 C -0.0389(17) 0.3257(19) 0.674(2) 0.040(6) Uani 1 1 d . U
H23A H -0.0321 0.2584 0.6606 0.048 Uiso 1 1 calc R U
H23B H -0.0887 0.3480 0.6437 0.048 Uiso 1 1 calc R U
C24 C -0.0424(18) 0.340(2) 0.769(2) 0.050(8) Uani 1 1 d . U
H24A H 0.0089 0.3229 0.7973 0.076 Uiso 1 1 calc R U
H24B H -0.0844 0.3001 0.7916 0.076 Uiso 1 1 calc R U
H24C H -0.0542 0.4056 0.7807 0.076 Uiso 1 1 calc R U
C25 C 0.3085(18) 0.409(2) 0.8308(19) 0.042(7) Uani 1 1 d . U
H25 H 0.3430 0.4613 0.8399 0.050 Uiso 1 1 calc R U
C26 C 0.3018(18) 0.342(2) 0.896(2) 0.044(8) Uani 1 1 d . U
H26 H 0.3363 0.3459 0.9471 0.053 Uiso 1 1 calc R U
C27 C 0.2474(19) 0.272(2) 0.889(2) 0.055(10) Uani 1 1 d . U
H27 H 0.2410 0.2293 0.9359 0.066 Uiso 1 1 calc R U
C28 C 0.2012(19) 0.265(2) 0.811(2) 0.052(9) Uani 1 1 d . U
H28 H 0.1626 0.2172 0.8035 0.062 Uiso 1 1 calc R U
C29 C 0.2130(16) 0.3314(19) 0.7451(19) 0.035(7) Uani 1 1 d . U
H29 H 0.1817 0.3262 0.6920 0.043 Uiso 1 1 calc R U
C30 C 0.2222(18) 0.6335(18) 0.8214(18) 0.033(5) Uani 1 1 d . U
H30 H 0.2713 0.6629 0.8096 0.040 Uiso 1 1 calc R U
C31 C 0.1909(17) 0.6512(18) 0.8994(19) 0.034(6) Uani 1 1 d . U
H31 H 0.2173 0.6934 0.9391 0.041 Uiso 1 1 calc R U
C32 C 0.1206(19) 0.609(2) 0.922(2) 0.046(7) Uani 1 1 d . U
H32 H 0.0975 0.6191 0.9772 0.055 Uiso 1 1 calc R U
C33 C 0.0874(17) 0.5509(19) 0.8610(19) 0.039(6) Uani 1 1 d . U
H33 H 0.0406 0.5167 0.8729 0.047 Uiso 1 1 calc R U
C34 C 0.1211(16) 0.542(2) 0.7816(18) 0.037(6) Uani 1 1 d . U
H34 H 0.0920 0.5059 0.7387 0.044 Uiso 1 1 calc R U
N1S N 0.099(2) 0.481(3) 0.0842(18) 0.122(12) Uani 1 1 d D U
C1S C 0.175(2) 0.496(3) 0.1154(17) 0.114(11) Uani 1 1 d D U
H1S H 0.1831 0.5582 0.1357 0.137 Uiso 1 1 calc R U
C2S C 0.240(2) 0.443(3) 0.124(2) 0.138(19) Uani 1 1 d D U
H2S H 0.2899 0.4646 0.1478 0.166 Uiso 1 1 calc R U
C3S C 0.226(2) 0.349(3) 0.0929(18) 0.092(10) Uani 1 1 d D U
H3S H 0.2682 0.3046 0.0958 0.111 Uiso 1 1 calc R U
C4S C 0.149(3) 0.320(3) 0.057(2) 0.117(11) Uani 1 1 d D U
H4S H 0.1370 0.2586 0.0364 0.141 Uiso 1 1 calc R U
C5S C 0.095(2) 0.389(3) 0.058(2) 0.132(18) Uani 1 1 d D U
H5S H 0.0440 0.3714 0.0346 0.158 Uiso 1 1 calc R U

loop_
_atom_site_aniso_label
_atom_site_aniso_U_11
_atom_site_aniso_U_22
_atom_site_aniso_U_33
_atom_site_aniso_U_23
_atom_site_aniso_U_13
_atom_site_aniso_U_12
Th1 0.0294(5) 0.0201(5) 0.0245(6) -0.0009(6) -0.0138(4) -0.0016(6)
Cl1 0.034(4) 0.026(4) 0.033(4) -0.001(3) -0.007(3) -0.001(3)
Cl2 0.054(5) 0.018(3) 0.036(4) 0.005(3) -0.011(3) -0.002(3)
O1 0.032(5) 0.032(8) 0.022(6) -0.001(5) -0.010(4) -0.002(5)
O2 0.034(5) 0.023(8) 0.035(6) 0.004(5) -0.016(4) -0.003(5)
O3 0.029(8) 0.063(13) 0.018(6) -0.012(6) -0.007(5) -0.004(8)
O4 0.043(9) 0.022(10) 0.042(6) 0.003(6) -0.014(5) -0.012(7)
N1 0.033(6) 0.023(9) 0.026(5) 0.002(5) -0.009(4) -0.003(5)
N2 0.034(6) 0.028(8) 0.029(5) -0.002(5) -0.007(4) -0.003(5)
N3 0.029(8) 0.020(7) 0.032(6) 0.003(5) -0.005(5) 0.003(5)
N4 0.032(7) 0.023(8) 0.032(6) 0.003(5) -0.013(5) 0.002(5)
C1 0.045(15) 0.07(2) 0.026(10) -0.017(10) 0.004(9) -0.006(14)
C2 0.031(12) 0.06(2) 0.017(7) -0.013(7) -0.007(6) 0.001(11)
C3 0.028(7) 0.034(14) 0.022(6) -0.009(6) -0.006(4) 0.008(8)
C4 0.029(6) 0.014(11) 0.021(6) -0.004(5) -0.007(4) 0.008(6)
C5 0.029(8) 0.035(14) 0.029(8) -0.014(8) -0.005(5) 0.006(8)
C6 0.030(9) 0.046(16) 0.030(8) -0.014(8) -0.005(6) 0.002(9)
C7 0.032(7) 0.018(12) 0.030(8) -0.007(7) -0.008(5) 0.004(7)
C8 0.034(7) 0.032(14) 0.022(6) -0.005(5) -0.007(4) -0.002(8)
C9 0.029(7) 0.009(12) 0.020(6) -0.001(6) -0.004(5) 0.003(7)
C10 0.032(7) 0.026(11) 0.026(6) 0.002(5) -0.009(4) 0.000(6)
C11 0.035(8) 0.053(16) 0.031(8) 0.012(8) -0.010(6) -0.005(8)
C12 0.037(10) 0.054(16) 0.029(8) 0.012(8) -0.010(6) 0.005(9)
C13 0.039(10) 0.065(16) 0.040(10) 0.016(10) -0.011(7) 0.008(9)
C14 0.039(10) 0.062(17) 0.033(7) 0.005(7) -0.009(6) 0.006(9)
C15 0.033(6) 0.024(10) 0.034(7) 0.003(6) -0.009(4) 0.001(6)
C16 0.030(7) 0.015(12) 0.035(8) -0.002(6) -0.008(5) 0.006(7)
C17 0.030(7) 0.024(12) 0.034(6) 0.006(6) -0.015(5) 0.002(7)
C18 0.032(7) 0.016(11) 0.035(6) 0.004(5) -0.015(4) 0.000(7)
C19 0.024(6) 0.028(11) 0.030(7) 0.000(6) -0.010(5) 0.005(7)
C20 0.031(5) 0.031(6) 0.034(5) -0.002(3) -0.003(3) 0.001(3)
C21 0.026(9) 0.027(13) 0.037(6) -0.003(5) -0.006(4) -0.002(9)
C22 0.031(7) 0.008(11) 0.040(6) 0.003(5) -0.014(5) 0.002(7)
C23 0.038(11) 0.022(13) 0.058(10) 0.016(9) -0.014(8) -0.007(9)
C24 0.046(17) 0.047(19) 0.057(10) 0.014(10) -0.013(9) -0.010(14)
C25 0.050(14) 0.033(11) 0.040(8) 0.009(7) -0.018(9) -0.007(11)
C26 0.047(15) 0.038(12) 0.045(10) 0.014(9) -0.014(10) -0.002(11)
C27 0.060(18) 0.050(14) 0.054(12) 0.025(10) -0.026(11) -0.015(13)
C28 0.055(15) 0.044(12) 0.055(12) 0.025(10) -0.024(11) -0.015(12)
C29 0.036(12) 0.025(9) 0.043(11) 0.012(8) -0.017(9) -0.002(9)
C30 0.042(10) 0.023(11) 0.033(8) 0.004(7) -0.017(7) 0.002(8)
C31 0.048(11) 0.019(12) 0.033(8) 0.006(8) -0.016(7) 0.002(9)
C32 0.059(12) 0.036(15) 0.043(10) -0.004(9) -0.007(8) -0.010(10)
C33 0.044(10) 0.030(14) 0.042(9) -0.005(8) -0.004(7) -0.004(9)
C34 0.039(8) 0.030(13) 0.041(9) -0.004(9) -0.007(6) -0.003(8)
N1S 0.116(11) 0.116(11) 0.13(3) -0.006(12) 0.001(10) 0.000(5)
C1S 0.114(11) 0.114(11) 0.114(11) -0.001(2) 0.005(2) 0.000(2)
C2S 0.119(11) 0.119(12) 0.17(5) -0.019(16) -0.013(15) 0.006(8)
C3S 0.113(11) 0.109(12) 0.06(2) 0.016(11) 0.020(9) -0.004(5)
C4S 0.117(11) 0.117(11) 0.117(11) 0.000(2) 0.005(2) 0.000(2)
C5S 0.119(12) 0.118(11) 0.16(4) -0.013(15) -0.007(15) 0.002(7)

loop_
_atom_type_symbol
_atom_type_description
_atom_type_scat_dispersion_real
_atom_type_scat_dispersion_imag
_atom_type_scat_source
C C 0.0033 0.0016 'International Tables Vol C Tables 4.2.6.8 and 6.1.1.4'
H H 0.0000 0.0000 'International Tables Vol C Tables 4.2.6.8 and 6.1.1.4'
N N 0.0061 0.0033 'International Tables Vol C Tables 4.2.6.8 and 6.1.1.4'
O O 0.0106 0.0060 'International Tables Vol C Tables 4.2.6.8 and 6.1.1.4'
Cl Cl 0.1484 0.1585 'International Tables Vol C Tables 4.2.6.8 and 6.1.1.4'
Th Th -7.2400 8.8979 'International Tables Vol C Tables 4.2.6.8 and 6.1.1.4'

loop_
_geom_angle_atom_site_label_1
_geom_angle_atom_site_label_2
_geom_angle_atom_site_label_3
_geom_angle
O1 Th1 O2 154.1(6)
O1 Th1 N2 135.8(7)
O2 Th1 N2 70.2(6)
O1 Th1 N1 72.0(6)
O2 Th1 N1 133.5(6)
N2 Th1 N1 64.3(6)
O1 Th1 N4 80.9(7)
O2 Th1 N4 78.3(6)
N2 Th1 N4 131.8(6)
N1 Th1 N4 141.7(7)
O1 Th1 N3 77.7(6)
O2 Th1 N3 79.5(6)
N2 Th1 N3 138.5(7)
N1 Th1 N3 131.7(6)
N4 Th1 N3 64.5(6)
O1 Th1 Cl2 89.6(5)
O2 Th1 Cl2 99.0(5)
N2 Th1 Cl2 76.4(5)
N1 Th1 Cl2 79.6(5)
N4 Th1 Cl2 73.5(5)
N3 Th1 Cl2 137.5(5)
O1 Th1 Cl1 98.1(5)
O2 Th1 Cl1 86.7(5)
N2 Th1 Cl1 77.9(5)
N1 Th1 Cl1 75.4(5)
N4 Th1 Cl1 136.3(5)
N3 Th1 Cl1 72.5(5)
Cl2 Th1 Cl1 150.0(2)
C4 O1 Th1 145.7(16)
C18 O2 Th1 149.8(18)
C3 O3 C2 116(2)
C22 O4 C23 116(2)
C9 N1 C10 118(2)
C9 N1 Th1 124.9(17)
C10 N1 Th1 116.5(16)
C16 N2 C15 120(2)
C16 N2 Th1 126.5(18)
C15 N2 Th1 113.3(14)
C29 N3 C25 118(2)
C29 N3 Th1 119.3(17)
C25 N3 Th1 121.9(17)
C34 N4 C30 111(3)
C34 N4 Th1 127.4(18)
C30 N4 Th1 120.2(19)
C2 C1 H1A 109.5
C2 C1 H1B 109.5
H1A C1 H1B 109.5
C2 C1 H1C 109.5
H1A C1 H1C 109.5
H1B C1 H1C 109.5
O3 C2 C1 107(2)
O3 C2 H2A 110.3
C1 C2 H2A 110.3
O3 C2 H2B 110.3
C1 C2 H2B 110.3
H2A C2 H2B 108.6
C5 C3 C4 124(3)
C5 C3 O3 123(2)
C4 C3 O3 113(2)
O1 C4 C8 123(2)
O1 C4 C3 120(2)
C8 C4 C3 117(3)
C3 C5 C6 118(2)
C3 C5 H5 121.1
C6 C5 H5 121.1
C7 C6 C5 117(3)
C7 C6 H6 121.7
C5 C6 H6 121.7
C8 C7 C6 125(3)
C8 C7 H7 117.5
C6 C7 H7 117.5
C7 C8 C4 120(2)
C7 C8 C9 119(3)
C4 C8 C9 121(2)
N1 C9 C8 132(3)
N1 C9 H9 114.0
C8 C9 H9 114.0
N1 C10 C15 108(2)
N1 C10 C11 117(2)
C15 C10 C11 110(2)
N1 C10 H10 107.3
C15 C10 H10 107.3
C11 C10 H10 107.3
C12 C11 C10 116(2)
C12 C11 H11A 108.4
C10 C11 H11A 108.4
C12 C11 H11B 108.4
C10 C11 H11B 108.4
H11A C11 H11B 107.4
C13 C12 C11 112(3)
C13 C12 H12A 109.1
C11 C12 H12A 109.1
C13 C12 H12B 109.1
C11 C12 H12B 109.1
H12A C12 H12B 107.9
C12 C13 C14 109(3)
C12 C13 H13A 109.8
C14 C13 H13A 109.8
C12 C13 H13B 109.8
C14 C13 H13B 109.8
H13A C13 H13B 108.3
C13 C14 C15 108(2)
C13 C14 H14A 110.1
C15 C14 H14A 110.1
C13 C14 H14B 110.1
C15 C14 H14B 110.1
H14A C14 H14B 108.4
C10 C15 N2 109(2)
C10 C15 C14 113(2)
N2 C15 C14 113(2)
C10 C15 H15 107.5
N2 C15 H15 107.5
C14 C15 H15 107.5
N2 C16 C17 130(3)
N2 C16 H16 114.9
C17 C16 H16 114.9
C18 C17 C16 125(2)
C18 C17 C19 117(3)
C16 C17 C19 117(3)
O2 C18 C17 117(2)
O2 C18 C22 120(3)
C17 C18 C22 123(2)
C20 C19 C17 117(3)
C20 C19 H19 121.3
C17 C19 H19 121.3
C19 C20 C21 124(3)
C19 C20 H20 118.1
C21 C20 H20 118.1
C22 C21 C20 121(3)
C22 C21 H21 119.5
C20 C21 H21 119.5
C21 C22 O4 127(3)
C21 C22 C18 118(3)
O4 C22 C18 115(2)
O4 C23 C24 107(2)
O4 C23 H23A 110.3
C24 C23 H23A 110.3
O4 C23 H23B 110.3
C24 C23 H23B 110.3
H23A C23 H23B 108.6
C23 C24 H24A 109.5
C23 C24 H24B 109.5
H24A C24 H24B 109.5
C23 C24 H24C 109.5
H24A C24 H24C 109.5
H24B C24 H24C 109.5
N3 C25 C26 120(3)
N3 C25 H25 120.2
C26 C25 H25 120.2
C27 C26 C25 122(3)
C27 C26 H26 119.1
C25 C26 H26 119.1
C26 C27 C28 118(3)
C26 C27 H27 121.1
C28 C27 H27 121.1
C27 C28 C29 118(3)
C27 C28 H28 120.8
C29 C28 H28 120.8
N3 C29 C28 123(3)
N3 C29 H29 118.3
C28 C29 H29 118.3
C31 C30 N4 125(3)
C31 C30 H30 117.4
N4 C30 H30 117.4
C30 C31 C32 121(3)
C30 C31 H31 119.7
C32 C31 H31 119.7
C33 C32 C31 115(3)
C33 C32 H32 122.5
C31 C32 H32 122.5
C32 C33 C34 120(3)
C32 C33 H33 120.0
C34 C33 H33 120.0
N4 C34 C33 127(3)
N4 C34 H34 116.3
C33 C34 H34 116.3
C1S N1S C5S 107(4)
C2S C1S N1S 134(4)
C2S C1S H1S 112.9
N1S C1S H1S 112.9
C1S C2S C3S 112(4)
C1S C2S H2S 124.1
C3S C2S H2S 124.1
C2S C3S C4S 121(5)
C2S C3S H3S 119.3
C4S C3S H3S 119.3
C5S C4S C3S 112(4)
C5S C4S H4S 123.8
C3S C4S H4S 123.8
C4S C5S N1S 134(4)
C4S C5S H5S 113.2
N1S C5S H5S 113.2

loop_
_geom_bond_atom_site_label_1
_geom_bond_atom_site_label_2
_geom_bond_distance
Th1 O1 2.208(16)
Th1 O2 2.212(16)
Th1 N2 2.60(2)
Th1 N1 2.62(2)
Th1 N4 2.62(2)
Th1 N3 2.69(2)
Th1 Cl2 2.744(7)
Th1 Cl1 2.764(7)
O1 C4 1.31(3)
O2 C18 1.32(3)
O3 C3 1.42(3)
O3 C2 1.43(3)
O4 C22 1.37(3)
O4 C23 1.40(3)
N1 C9 1.28(3)
N1 C10 1.42(3)
N2 C16 1.29(3)
N2 C15 1.52(3)
N3 C29 1.31(3)
N3 C25 1.38(3)
N4 C34 1.31(3)
N4 C30 1.36(3)
C1 C2 1.46(4)
C1 H1A 0.9800
C1 H1B 0.9800
C1 H1C 0.9800
C2 H2A 0.9900
C2 H2B 0.9900
C3 C5 1.39(4)
C3 C4 1.42(3)
C4 C8 1.39(4)
C5 C6 1.45(4)
C5 H5 0.9500
C6 C7 1.38(3)
C6 H6 0.9500
C7 C8 1.37(3)
C7 H7 0.9500
C8 C9 1.46(3)
C9 H9 0.9500
C10 C15 1.47(3)
C10 C11 1.55(4)
C10 H10 1.0000
C11 C12 1.48(4)
C11 H11A 0.9900
C11 H11B 0.9900
C12 C13 1.42(4)
C12 H12A 0.9900
C12 H12B 0.9900
C13 C14 1.50(4)
C13 H13A 0.9900
C13 H13B 0.9900
C14 C15 1.65(4)
C14 H14A 0.9900
C14 H14B 0.9900
C15 H15 1.0000
C16 C17 1.40(4)
C16 H16 0.9500
C17 C18 1.40(4)
C17 C19 1.46(3)
C18 C22 1.40(4)
C19 C20 1.35(4)
C19 H19 0.9500
C20 C21 1.37(4)
C20 H20 0.9500
C21 C22 1.36(4)
C21 H21 0.9500
C23 C24 1.46(4)
C23 H23A 0.9900
C23 H23B 0.9900
C24 H24A 0.9800
C24 H24B 0.9800
C24 H24C 0.9800
C25 C26 1.39(4)
C25 H25 0.9500
C26 C27 1.36(4)
C26 H26 0.9500
C27 C28 1.39(4)
C27 H27 0.9500
C28 C29 1.40(4)
C28 H28 0.9500
C29 H29 0.9500
C30 C31 1.35(4)
C30 H30 0.9500
C31 C32 1.39(4)
C31 H31 0.9500
C32 C33 1.35(4)
C32 H32 0.9500
C33 C34 1.37(4)
C33 H33 0.9500
C34 H34 0.9500
N1S C1S 1.36(4)
N1S C5S 1.36(4)
C1S C2S 1.34(4)
C1S H1S 0.9500
C2S C3S 1.44(4)
C2S H2S 0.9500
C3S C4S 1.44(4)
C3S H3S 0.9500
C4S C5S 1.34(4)
C4S H4S 0.9500
C5S H5S 0.9500

loop_
_geom_hbond_atom_site_label_D
_geom_hbond_atom_site_label_H
_geom_hbond_atom_site_label_A
_geom_hbond_distance_DH
_geom_hbond_distance_HA
_geom_hbond_distance_DA
_geom_hbond_angle_DHA
_geom_hbond_site_symmetry_A
C10 H10 Cl1 1.00 2.92 3.56(3) 122.2 .
C11 H11B Cl1 0.99 2.95 3.73(3) 137.3 3_666
C15 H15 Cl2 1.00 2.96 3.59(3) 121.3 .
C25 H25 O1 0.95 2.53 3.12(3) 120.3 .
C25 H25 O3 0.95 2.58 3.52(3) 173.7 .
C29 H29 O2 0.95 2.51 3.13(3) 123.0 .
C30 H30 O1 0.95 2.62 3.17(4) 117.6 .
C31 H31 Cl2 0.95 2.78 3.65(3) 152.3 4_576
C33 H33 N1S 0.95 2.46 3.30(5) 148.1 3_566
C34 H34 O2 0.95 2.61 3.20(3) 120.8 .
C34 H34 O4 0.95 2.54 3.47(3) 166.1 .

loop_
_geom_torsion_atom_site_label_1
_geom_torsion_atom_site_label_2
_geom_torsion_atom_site_label_3
_geom_torsion_atom_site_label_4
_geom_torsion
C3 O3 C2 C1 180(2)
C2 O3 C3 C5 -7(4)
C2 O3 C3 C4 173(2)
Th1 O1 C4 C8 -11(4)
Th1 O1 C4 C3 171.0(19)
C5 C3 C4 O1 178(2)
O3 C3 C4 O1 -2(3)
C5 C3 C4 C8 0(4)
O3 C3 C4 C8 -180(2)
C4 C3 C5 C6 3(4)
O3 C3 C5 C6 -177(2)
C3 C5 C6 C7 -4(4)
C5 C6 C7 C8 3(4)
C6 C7 C8 C4 0(4)
C6 C7 C8 C9 179(2)
O1 C4 C8 C7 -180(2)
C3 C4 C8 C7 -2(4)
O1 C4 C8 C9 2(4)
C3 C4 C8 C9 180(2)
C10 N1 C9 C8 -177(3)
Th1 N1 C9 C8 -9(4)
C7 C8 C9 N1 -171(3)
C4 C8 C9 N1 8(4)
C9 N1 C10 C15 -144(2)
Th1 N1 C10 C15 47(2)
C9 N1 C10 C11 -19(3)
Th1 N1 C10 C11 171.2(18)
N1 C10 C11 C12 -169(2)
C15 C10 C11 C12 -46(3)
C10 C11 C12 C13 56(4)
C11 C12 C13 C14 -63(4)
C12 C13 C14 C15 61(3)
N1 C10 C15 N2 -61(3)
C11 C10 C15 N2 171(2)
N1 C10 C15 C14 173(2)
C11 C10 C15 C14 45(3)
C16 N2 C15 C10 -133(2)
Th1 N2 C15 C10 47(2)
C16 N2 C15 C14 -7(3)
Th1 N2 C15 C14 172.9(17)
C13 C14 C15 C10 -54(3)
C13 C14 C15 N2 -178(2)
C15 N2 C16 C17 -178(2)
Th1 N2 C16 C17 3(4)
N2 C16 C17 C18 7(4)
N2 C16 C17 C19 179(3)
Th1 O2 C18 C17 -2(5)
Th1 O2 C18 C22 174(2)
C16 C17 C18 O2 -9(4)
C19 C17 C18 O2 -180(2)
C16 C17 C18 C22 175(2)
C19 C17 C18 C22 4(4)
C18 C17 C19 C20 -6(4)
C16 C17 C19 C20 -179(2)
C17 C19 C20 C21 5(4)
C19 C20 C21 C22 0(4)
C20 C21 C22 O4 179(2)
C20 C21 C22 C18 -3(4)
C23 O4 C22 C21 1(4)
C23 O4 C22 C18 -177(2)
O2 C18 C22 C21 -175(2)
C17 C18 C22 C21 1(4)
O2 C18 C22 O4 3(4)
C17 C18 C22 O4 179(2)
C22 O4 C23 C24 -170(2)
C29 N3 C25 C26 6(4)
Th1 N3 C25 C26 179(2)
N3 C25 C26 C27 -7(5)
C25 C26 C27 C28 4(5)
C26 C27 C28 C29 0(5)
C25 N3 C29 C28 -2(4)
Th1 N3 C29 C28 -175(2)
C27 C28 C29 N3 0(5)
C34 N4 C30 C31 1(4)
Th1 N4 C30 C31 -169(2)
N4 C30 C31 C32 2(4)
C30 C31 C32 C33 -1(4)
C31 C32 C33 C34 -3(4)
C30 N4 C34 C33 -6(4)
Th1 N4 C34 C33 163(2)
C32 C33 C34 N4 7(5)
C5S N1S C1S C2S 0.0(4)
N1S C1S C2S C3S 0.0(3)
C1S C2S C3S C4S 0.0(8)
C2S C3S C4S C5S 0.0(10)
C3S C4S C5S N1S 0.1(13)
C1S N1S C5S C4S 0.0(10)
